data_7122767
loop_
_publ_author_name
'Shintani, Ryo'
'Kishikawa, Shinnosuke'
'Nakamura, Kimihiro'
'Tsuda, Tomohiro'
'Nozaki, Kyoko'

_publ_section_title
;
 Synthesis of carbonyl-bridged dibenzofulvalenes and related compounds by
 rhodium-catalyzed stitching reaction.
;
_journal_name_full 'Chemical communications (Cambridge, England)'
_journal_paper_doi 10.1039/c8cc09943j
_journal_year 2019
_chemical_formula_sum 'C31 H38 O Si2'
_chemical_formula_weight 482.79
_space_group_crystal_system triclinic
_space_group_IT_number 2
_space_group_name_Hall '-P 1'
_space_group_name_H-M_alt 'P -1'
_symmetry_space_group_name_Hall '-P 1'
_symmetry_space_group_name_H-M 'P -1'
_atom_sites_solution_hydrogens geom
_audit_creation_method SHELXL-2014/7
_audit_update_record
;
2018-12-08 deposited with the CCDC.
2018-12-28 downloaded from the CCDC.
;
_cell_angle_alpha 76.44(2)
_cell_angle_beta 80.25(2)
_cell_angle_gamma 76.74(2)
_cell_formula_units_Z 2
_cell_length_a 10.441(6)
_cell_length_b 11.776(6)
_cell_length_c 12.121(7)
_cell_measurement_reflns_used 3655
_cell_measurement_temperature 93
_cell_measurement_theta_max 31.1
_cell_measurement_theta_min 2.4
_cell_volume 1399.6(14)
_computing_cell_refinement
;
Rigaku CrystalClear-SM Expert 2.0 r3
;
_computing_data_collection
;
Rigaku CrystalClear-SM Expert 2.0 r3
;
_computing_data_reduction
;
Rigaku CrystalClear-SM Expert 2.0 r3
;
_computing_molecular_graphics 'Yadokari-XG 2009 (Wakita Nemoto et al., 2009)'
_computing_publication_material 'Yadokari-XG 2009 (Wakita,Nemoto et al., 2009)'
_computing_structure_refinement 'SHELXL-2014/7 (Sheldrick, 2014)'
_computing_structure_solution 'SHELXL-2014/7 (Sheldrick, 2014)'
_diffrn_ambient_temperature 93
_diffrn_detector_area_resol_mean 28.5714
_diffrn_measured_fraction_theta_full 0.974
_diffrn_measured_fraction_theta_max 0.967
_diffrn_measurement_device_type 'Rigaku Saturn724 CCD'
_diffrn_measurement_method 'profile data from \w-scans'
_diffrn_radiation_monochromator Confocal
_diffrn_radiation_source 'rotating-anode X-ray tube'
_diffrn_radiation_type MoK\a
_diffrn_radiation_wavelength 0.71075
_diffrn_reflns_av_R_equivalents 0.0857
_diffrn_reflns_av_unetI/netI 0.1461
_diffrn_reflns_Laue_measured_fraction_full 0.974
_diffrn_reflns_Laue_measured_fraction_max 0.967
_diffrn_reflns_limit_h_max 10
_diffrn_reflns_limit_h_min -12
_diffrn_reflns_limit_k_max 12
_diffrn_reflns_limit_k_min -14
_diffrn_reflns_limit_l_max 14
_diffrn_reflns_limit_l_min -14
_diffrn_reflns_number 10011
_diffrn_reflns_point_group_measured_fraction_full 0.974
_diffrn_reflns_point_group_measured_fraction_max 0.967
_diffrn_reflns_theta_full 25.242
_diffrn_reflns_theta_max 25.997
_diffrn_reflns_theta_min 2.245
_diffrn_source 'Rotating Anode'
_exptl_absorpt_coefficient_mu 0.148
_exptl_absorpt_correction_T_max 1.000
_exptl_absorpt_correction_T_min 0.822
_exptl_absorpt_correction_type multi-scan
_exptl_absorpt_process_details 'Jacobson, R. (1998) Private communicatio'
_exptl_crystal_colour Orange
_exptl_crystal_density_diffrn 1.146
_exptl_crystal_description Block
_exptl_crystal_F_000 520
_exptl_crystal_size_max 0.10
_exptl_crystal_size_mid 0.04
_exptl_crystal_size_min 0.04
_refine_diff_density_max 1.031
_refine_diff_density_min -0.487
_refine_diff_density_rms 0.082
_refine_ls_extinction_method none
_refine_ls_goodness_of_fit_ref 1.080
_refine_ls_hydrogen_treatment constr
_refine_ls_matrix_type full
_refine_ls_number_parameters 317
_refine_ls_number_reflns 5322
_refine_ls_number_restraints 0
_refine_ls_restrained_S_all 1.080
_refine_ls_R_factor_all 0.1535
_refine_ls_R_factor_gt 0.0966
_refine_ls_shift/su_max 0.000
_refine_ls_shift/su_mean 0.000
_refine_ls_structure_factor_coef Fsqd
_refine_ls_weighting_details 'w=1/[\s^2^(Fo^2^)+(0.0367P)^2^+3.2854P] where P=(Fo^2^+2Fc^2^)/3'
_refine_ls_weighting_scheme calc
_refine_ls_wR_factor_gt 0.1618
_refine_ls_wR_factor_ref 0.1881
_reflns_Friedel_coverage 0.000
_reflns_number_gt 3365
_reflns_number_total 5322
_reflns_threshold_expression 'I > 2\s(I)'
_cod_data_source_file c8cc09943j2.cif
_cod_data_source_block ydkr
_cod_depositor_comments
;
The following automatic conversions were performed:

'_exptl_absorpt_correction_type' value 'Multi-scan' changed to
'multi-scan' according to
/home/data/users/saulius/crontab/automatic-downloads/rss-feeds/RSC/lib/dictionaries/cif_core.dic
dictionary named 'cif_core.dic' version 2.4.2 from 2011-04-26.

Automatic conversion script
Id: cif_fix_values 4973 2017-02-22 13:04:09Z antanas 
;
_cod_database_code 7122767
_shelx_shelxl_version_number 2014/7
_shelx_space_group_comment
;
The symmetry employed for this shelxl refinement is uniquely defined
by the following loop, which should always be used as a source of
symmetry information in preference to the above space-group names.
They are only intended as comments.
;
_shelx_estimated_absorpt_t_min 0.985
_shelx_estimated_absorpt_t_max 0.994

loop_
_space_group_symop_operation_xyz
'x, y, z'
'-x, -y, -z'

loop_
_atom_site_label
_atom_site_type_symbol
_atom_site_fract_x
_atom_site_fract_y
_atom_site_fract_z
_atom_site_U_iso_or_equiv
_atom_site_adp_type
_atom_site_occupancy
_atom_site_site_symmetry_order
_atom_site_calc_flag
_atom_site_refinement_flags_posn
_atom_site_refinement_flags_adp
C1 C 0.2700(4) 0.4880(4) 0.7987(4) 0.0154(10) Uani 1 1 d . .
C2 C 0.2834(4) 0.5903(4) 0.8465(4) 0.0128(10) Uani 1 1 d . .
C3 C 0.2102(4) 0.6936(4) 0.8758(4) 0.0116(10) Uani 1 1 d . .
C4 C 0.3051(4) 0.7495(4) 0.9127(4) 0.0115(10) Uani 1 1 d . .
C5 C 0.2870(5) 0.8533(4) 0.9542(4) 0.0185(11) Uani 1 1 d . .
H5 H 0.2015 0.9030 0.9606 0.022 Uiso 1 1 calc R U
C6 C 0.3933(5) 0.8844(4) 0.9861(4) 0.0215(11) Uani 1 1 d . .
H6 H 0.3793 0.9551 1.0153 0.026 Uiso 1 1 calc R U
C7 C 0.5213(5) 0.8141(4) 0.9765(4) 0.0182(11) Uani 1 1 d . .
H7 H 0.5932 0.8373 0.9984 0.022 Uiso 1 1 calc R U
C8 C 0.5420(4) 0.7102(4) 0.9346(4) 0.0162(10) Uani 1 1 d . .
H8 H 0.6281 0.6617 0.9274 0.019 Uiso 1 1 calc R U
C9 C 0.4350(4) 0.6780(4) 0.9033(4) 0.0140(10) Uani 1 1 d . .
C10 C 0.4240(4) 0.5764(4) 0.8604(4) 0.0102(9) Uani 1 1 d . .
C11 C 0.4960(4) 0.4784(4) 0.8215(4) 0.0108(9) Uani 1 1 d . .
C12 C 0.6302(4) 0.4132(4) 0.7990(4) 0.0129(10) Uani 1 1 d . .
C13 C 0.7519(5) 0.4303(4) 0.8167(4) 0.0169(10) Uani 1 1 d . .
H13 H 0.7568 0.4912 0.8544 0.020 Uiso 1 1 calc R U
C14 C 0.8666(4) 0.3560(4) 0.7779(4) 0.0199(11) Uani 1 1 d . .
H14 H 0.9510 0.3663 0.7886 0.024 Uiso 1 1 calc R U
C15 C 0.8577(5) 0.2670(4) 0.7238(4) 0.0231(12) Uani 1 1 d . .
H15 H 0.9369 0.2175 0.6975 0.028 Uiso 1 1 calc R U
C16 C 0.7366(4) 0.2481(4) 0.7070(4) 0.0202(11) Uani 1 1 d . .
H16 H 0.7329 0.1867 0.6697 0.024 Uiso 1 1 calc R U
C17 C 0.6203(4) 0.3210(4) 0.7459(4) 0.0159(10) Uani 1 1 d . .
C18 C 0.4777(4) 0.3243(4) 0.7368(4) 0.0171(11) Uani 1 1 d . .
C19 C 0.4084(4) 0.4191(4) 0.7825(4) 0.0136(10) Uani 1 1 d . .
C20 C -0.0716(5) 0.6430(4) 0.8963(5) 0.0326(14) Uani 1 1 d . .
H20 H -0.0768 0.6108 0.9788 0.049 Uiso 1 1 calc R U
H20A H -0.0304 0.5788 0.8550 0.049 Uiso 1 1 calc R U
H20B H -0.1610 0.6775 0.8752 0.049 Uiso 1 1 calc R U
C21 C -0.0420(5) 0.8698(4) 0.9524(4) 0.0230(12) Uani 1 1 d . .
H21 H -0.1390 0.8840 0.9597 0.035 Uiso 1 1 calc R U
H21A H -0.0122 0.9450 0.9188 0.035 Uiso 1 1 calc R U
H21B H -0.0124 0.8380 1.0281 0.035 Uiso 1 1 calc R U
C22 C 0.0217(5) 0.8414(4) 0.7045(4) 0.0195(11) Uani 1 1 d . .
C23 C 0.1171(6) 0.9290(5) 0.6735(5) 0.0342(14) Uani 1 1 d . .
H23 H 0.2078 0.8849 0.6822 0.051 Uiso 1 1 calc R U
H23A H 0.0919 0.9861 0.7243 0.051 Uiso 1 1 calc R U
H23B H 0.1125 0.9718 0.5940 0.051 Uiso 1 1 calc R U
C24 C -0.1209(5) 0.9122(5) 0.6918(5) 0.0345(14) Uani 1 1 d . .
H24 H -0.1260 0.9551 0.6125 0.052 Uiso 1 1 calc R U
H24A H -0.1444 0.9695 0.7426 0.052 Uiso 1 1 calc R U
H24B H -0.1826 0.8572 0.7124 0.052 Uiso 1 1 calc R U
C25 C 0.0591(5) 0.7554(5) 0.6212(5) 0.0352(15) Uani 1 1 d . .
H25 H 0.0492 0.8005 0.5432 0.053 Uiso 1 1 calc R U
H25A H 0.0006 0.6974 0.6420 0.053 Uiso 1 1 calc R U
H25B H 0.1513 0.7133 0.6254 0.053 Uiso 1 1 calc R U
C26 C 0.2494(5) 0.1925(4) 0.7585(5) 0.0255(12) Uani 1 1 d . .
H26 H 0.1860 0.2687 0.7519 0.038 Uiso 1 1 calc R U
H26A H 0.2604 0.1593 0.8391 0.038 Uiso 1 1 calc R U
H26B H 0.2162 0.1368 0.7271 0.038 Uiso 1 1 calc R U
C27 C 0.5257(5) 0.0671(4) 0.6949(5) 0.0266(13) Uani 1 1 d . .
H27 H 0.5578 0.0471 0.7699 0.040 Uiso 1 1 calc R U
H27A H 0.6011 0.0693 0.6347 0.040 Uiso 1 1 calc R U
H27B H 0.4777 0.0066 0.6891 0.040 Uiso 1 1 calc R U
C28 C 0.3947(6) 0.2833(5) 0.5237(5) 0.0327(14) Uani 1 1 d . .
C29 C 0.5321(6) 0.2989(6) 0.4573(5) 0.0529(19) Uani 1 1 d . .
H29 H 0.5235 0.3290 0.3758 0.079 Uiso 1 1 calc R U
H29A H 0.5939 0.2219 0.4675 0.079 Uiso 1 1 calc R U
H29B H 0.5659 0.3558 0.4866 0.079 Uiso 1 1 calc R U
C30 C 0.2969(6) 0.4033(5) 0.5088(5) 0.0426(16) Uani 1 1 d . .
H30 H 0.2868 0.4334 0.4275 0.064 Uiso 1 1 calc R U
H30A H 0.3307 0.4605 0.5374 0.064 Uiso 1 1 calc R U
H30B H 0.2107 0.3927 0.5518 0.064 Uiso 1 1 calc R U
C31 C 0.3425(7) 0.1970(6) 0.4705(5) 0.0524(19) Uani 1 1 d . .
H31 H 0.2534 0.1884 0.5082 0.079 Uiso 1 1 calc R U
H31A H 0.4022 0.1189 0.4812 0.079 Uiso 1 1 calc R U
H31B H 0.3388 0.2294 0.3886 0.079 Uiso 1 1 calc R U
Si1 Si 0.02977(12) 0.76004(11) 0.85804(12) 0.0139(3) Uani 1 1 d . .
Si2 Si 0.41138(13) 0.21678(12) 0.67765(12) 0.0172(3) Uani 1 1 d . .
O1 O 0.1686(3) 0.4670(3) 0.7769(3) 0.0227(8) Uani 1 1 d . .

loop_
_atom_site_aniso_label
_atom_site_aniso_U_11
_atom_site_aniso_U_22
_atom_site_aniso_U_33
_atom_site_aniso_U_23
_atom_site_aniso_U_13
_atom_site_aniso_U_12
C1 0.014(2) 0.011(2) 0.020(3) 0.000(2) -0.003(2) -0.0027(19)
C2 0.009(2) 0.013(2) 0.016(2) -0.002(2) -0.0010(19) -0.0010(18)
C3 0.010(2) 0.013(2) 0.013(2) -0.0041(19) -0.0031(19) -0.0022(18)
C4 0.010(2) 0.014(2) 0.009(2) 0.0002(19) -0.0009(18) -0.0005(18)
C5 0.018(3) 0.014(2) 0.020(3) -0.003(2) -0.004(2) 0.004(2)
C6 0.026(3) 0.018(3) 0.024(3) -0.011(2) -0.008(2) -0.001(2)
C7 0.020(3) 0.017(3) 0.022(3) -0.002(2) -0.011(2) -0.009(2)
C8 0.014(2) 0.016(2) 0.017(3) 0.000(2) -0.004(2) -0.0008(19)
C9 0.015(2) 0.015(2) 0.013(2) -0.003(2) -0.0018(19) -0.0034(19)
C10 0.010(2) 0.015(2) 0.004(2) -0.0004(18) 0.0013(18) -0.0013(18)
C11 0.010(2) 0.013(2) 0.009(2) 0.0010(19) -0.0017(18) -0.0027(18)
C12 0.011(2) 0.013(2) 0.014(2) -0.001(2) -0.0031(19) -0.0021(18)
C13 0.021(3) 0.014(2) 0.016(3) -0.003(2) -0.006(2) -0.002(2)
C14 0.008(2) 0.022(3) 0.031(3) -0.006(2) -0.007(2) -0.0011(19)
C15 0.013(3) 0.025(3) 0.030(3) -0.010(2) 0.000(2) 0.002(2)
C16 0.014(3) 0.020(3) 0.027(3) -0.012(2) -0.003(2) 0.002(2)
C17 0.018(3) 0.014(2) 0.013(2) 0.000(2) -0.005(2) 0.0001(19)
C18 0.007(2) 0.020(3) 0.026(3) -0.014(2) -0.002(2) 0.0046(19)
C19 0.008(2) 0.016(2) 0.018(3) -0.005(2) -0.0015(19) -0.0028(18)
C20 0.010(3) 0.026(3) 0.063(4) -0.013(3) 0.000(3) -0.006(2)
C21 0.015(3) 0.028(3) 0.025(3) -0.009(2) -0.002(2) 0.000(2)
C22 0.023(3) 0.018(3) 0.018(3) -0.003(2) -0.012(2) 0.003(2)
C23 0.048(4) 0.028(3) 0.022(3) 0.009(2) -0.010(3) -0.008(3)
C24 0.033(3) 0.037(3) 0.032(3) -0.010(3) -0.020(3) 0.012(3)
C25 0.031(3) 0.049(4) 0.028(3) -0.022(3) -0.011(3) 0.007(3)
C26 0.020(3) 0.021(3) 0.037(3) -0.005(2) -0.001(2) -0.009(2)
C27 0.031(3) 0.012(3) 0.039(3) -0.010(2) -0.003(3) -0.003(2)
C28 0.037(3) 0.030(3) 0.028(3) 0.001(3) 0.003(3) -0.011(3)
C29 0.059(4) 0.080(5) 0.021(3) 0.004(3) -0.002(3) -0.035(4)
C30 0.069(5) 0.034(3) 0.025(3) 0.006(3) -0.024(3) -0.010(3)
C31 0.076(5) 0.057(4) 0.039(4) -0.024(4) -0.022(4) -0.019(4)
Si1 0.0083(6) 0.0133(7) 0.0210(8) -0.0069(6) -0.0035(5) 0.0009(5)
Si2 0.0160(7) 0.0174(7) 0.0195(8) -0.0051(6) -0.0035(6) -0.0038(6)
O1 0.0112(17) 0.0240(19) 0.038(2) -0.0148(17) -0.0088(16) -0.0007(14)

loop_
_atom_type_symbol
_atom_type_description
_atom_type_scat_dispersion_real
_atom_type_scat_dispersion_imag
_atom_type_scat_source
C C 0.0033 0.0016 'International Tables Vol C Tables 4.2.6.8 and 6.1.1.4'
H H 0.0000 0.0000 'International Tables Vol C Tables 4.2.6.8 and 6.1.1.4'
Si Si 0.0817 0.0704 'International Tables Vol C Tables 4.2.6.8 and 6.1.1.4'
O O 0.0106 0.0060 'International Tables Vol C Tables 4.2.6.8 and 6.1.1.4'

loop_
_geom_angle_atom_site_label_1
_geom_angle_atom_site_label_2
_geom_angle_atom_site_label_3
_geom_angle
O1 C1 C19 128.2(4)
O1 C1 C2 127.7(4)
C19 C1 C2 104.1(4)
C3 C2 C10 110.9(4)
C3 C2 C1 140.9(4)
C10 C2 C1 108.0(4)
C2 C3 C4 105.6(4)
C2 C3 Si1 127.3(3)
C4 C3 Si1 126.8(3)
C5 C4 C9 118.3(4)
C5 C4 C3 131.5(4)
C9 C4 C3 110.2(4)
C6 C5 C4 120.1(4)
C6 C5 H5 120.0
C4 C5 H5 120.0
C5 C6 C7 121.6(4)
C5 C6 H6 119.2
C7 C6 H6 119.2
C8 C7 C6 119.4(4)
C8 C7 H7 120.3
C6 C7 H7 120.3
C7 C8 C9 119.2(4)
C7 C8 H8 120.4
C9 C8 H8 120.4
C8 C9 C4 121.5(4)
C8 C9 C10 132.2(4)
C4 C9 C10 106.3(4)
C11 C10 C9 143.3(4)
C11 C10 C2 109.5(4)
C9 C10 C2 106.9(4)
C10 C11 C12 143.0(4)
C10 C11 C19 110.0(4)
C12 C11 C19 106.9(4)
C13 C12 C17 121.8(4)
C13 C12 C11 131.9(4)
C17 C12 C11 106.2(4)
C12 C13 C14 118.3(4)
C12 C13 H13 120.8
C14 C13 H13 120.8
C15 C14 C13 120.1(4)
C15 C14 H14 119.9
C13 C14 H14 119.9
C14 C15 C16 122.0(4)
C14 C15 H15 119.0
C16 C15 H15 119.0
C15 C16 C17 118.9(4)
C15 C16 H16 120.5
C17 C16 H16 120.5
C16 C17 C12 118.8(4)
C16 C17 C18 130.9(4)
C12 C17 C18 110.3(4)
C19 C18 C17 104.8(4)
C19 C18 Si2 128.4(3)
C17 C18 Si2 126.8(3)
C18 C19 C11 111.8(4)
C18 C19 C1 139.7(4)
C11 C19 C1 108.3(4)
Si1 C20 H20 109.5
Si1 C20 H20A 109.5
H20 C20 H20A 109.5
Si1 C20 H20B 109.5
H20 C20 H20B 109.5
H20A C20 H20B 109.5
Si1 C21 H21 109.5
Si1 C21 H21A 109.5
H21 C21 H21A 109.5
Si1 C21 H21B 109.5
H21 C21 H21B 109.5
H21A C21 H21B 109.5
C23 C22 C25 108.9(4)
C23 C22 C24 108.9(4)
C25 C22 C24 108.9(4)
C23 C22 Si1 109.3(3)
C25 C22 Si1 112.0(3)
C24 C22 Si1 108.8(4)
C22 C23 H23 109.5
C22 C23 H23A 109.5
H23 C23 H23A 109.5
C22 C23 H23B 109.5
H23 C23 H23B 109.5
H23A C23 H23B 109.5
C22 C24 H24 109.5
C22 C24 H24A 109.5
H24 C24 H24A 109.5
C22 C24 H24B 109.5
H24 C24 H24B 109.5
H24A C24 H24B 109.5
C22 C25 H25 109.5
C22 C25 H25A 109.5
H25 C25 H25A 109.5
C22 C25 H25B 109.5
H25 C25 H25B 109.5
H25A C25 H25B 109.5
Si2 C26 H26 109.5
Si2 C26 H26A 109.5
H26 C26 H26A 109.5
Si2 C26 H26B 109.5
H26 C26 H26B 109.5
H26A C26 H26B 109.5
Si2 C27 H27 109.5
Si2 C27 H27A 109.5
H27 C27 H27A 109.5
Si2 C27 H27B 109.5
H27 C27 H27B 109.5
H27A C27 H27B 109.5
C30 C28 C29 110.1(5)
C30 C28 C31 108.1(5)
C29 C28 C31 107.5(5)
C30 C28 Si2 111.7(4)
C29 C28 Si2 110.0(4)
C31 C28 Si2 109.3(4)
C28 C29 H29 109.5
C28 C29 H29A 109.5
H29 C29 H29A 109.5
C28 C29 H29B 109.5
H29 C29 H29B 109.5
H29A C29 H29B 109.5
C28 C30 H30 109.5
C28 C30 H30A 109.5
H30 C30 H30A 109.5
C28 C30 H30B 109.5
H30 C30 H30B 109.5
H30A C30 H30B 109.5
C28 C31 H31 109.5
C28 C31 H31A 109.5
H31 C31 H31A 109.5
C28 C31 H31B 109.5
H31 C31 H31B 109.5
H31A C31 H31B 109.5
C20 Si1 C21 107.3(2)
C20 Si1 C22 111.2(3)
C21 Si1 C22 108.2(2)
C20 Si1 C3 111.1(2)
C21 Si1 C3 111.4(2)
C22 Si1 C3 107.7(2)
C26 Si2 C28 111.0(3)
C26 Si2 C27 106.5(2)
C28 Si2 C27 111.2(2)
C26 Si2 C18 110.2(2)
C28 Si2 C18 107.3(2)
C27 Si2 C18 110.6(2)

loop_
_geom_bond_atom_site_label_1
_geom_bond_atom_site_label_2
_geom_bond_distance
C1 O1 1.223(5)
C1 C19 1.492(6)
C1 C2 1.496(6)
C2 C3 1.370(6)
C2 C10 1.473(6)
C3 C4 1.484(6)
C3 Si1 1.894(4)
C4 C5 1.391(6)
C4 C9 1.424(6)
C5 C6 1.384(7)
C5 H5 0.9500
C6 C7 1.404(6)
C6 H6 0.9500
C7 C8 1.391(6)
C7 H7 0.9500
C8 C9 1.393(6)
C8 H8 0.9500
C9 C10 1.445(6)
C10 C11 1.363(6)
C11 C12 1.450(6)
C11 C19 1.464(6)
C12 C13 1.391(6)
C12 C17 1.416(6)
C13 C14 1.394(6)
C13 H13 0.9500
C14 C15 1.387(7)
C14 H14 0.9500
C15 C16 1.388(7)
C15 H15 0.9500
C16 C17 1.396(6)
C16 H16 0.9500
C17 C18 1.502(6)
C18 C19 1.364(6)
C18 Si2 1.895(5)
C20 Si1 1.854(5)
C20 H20 0.9800
C20 H20A 0.9800
C20 H20B 0.9800
C21 Si1 1.871(5)
C21 H21 0.9800
C21 H21A 0.9800
C21 H21B 0.9800
C22 C23 1.536(7)
C22 C25 1.537(6)
C22 C24 1.544(6)
C22 Si1 1.889(5)
C23 H23 0.9800
C23 H23A 0.9800
C23 H23B 0.9800
C24 H24 0.9800
C24 H24A 0.9800
C24 H24B 0.9800
C25 H25 0.9800
C25 H25A 0.9800
C25 H25B 0.9800
C26 Si2 1.852(5)
C26 H26 0.9800
C26 H26A 0.9800
C26 H26B 0.9800
C27 Si2 1.877(5)
C27 H27 0.9800
C27 H27A 0.9800
C27 H27B 0.9800
C28 C30 1.534(8)
C28 C29 1.550(8)
C28 C31 1.558(8)
C28 Si2 1.868(6)
C29 H29 0.9800
C29 H29A 0.9800
C29 H29B 0.9800
C30 H30 0.9800
C30 H30A 0.9800
C30 H30B 0.9800
C31 H31 0.9800
C31 H31A 0.9800
C31 H31B 0.9800

loop_
_geom_torsion_atom_site_label_1
_geom_torsion_atom_site_label_2
_geom_torsion_atom_site_label_3
_geom_torsion_atom_site_label_4
_geom_torsion
O1 C1 C2 C3 -5.4(10)
C19 C1 C2 C3 173.8(6)
O1 C1 C2 C10 178.8(5)
C19 C1 C2 C10 -2.0(5)
C10 C2 C3 C4 -1.1(5)
C1 C2 C3 C4 -176.8(6)
C10 C2 C3 Si1 173.0(3)
C1 C2 C3 Si1 -2.7(9)
C2 C3 C4 C5 -178.2(5)
Si1 C3 C4 C5 7.7(7)
C2 C3 C4 C9 0.7(5)
Si1 C3 C4 C9 -173.4(3)
C9 C4 C5 C6 -0.6(7)
C3 C4 C5 C6 178.1(5)
C4 C5 C6 C7 0.8(8)
C5 C6 C7 C8 -0.5(8)
C6 C7 C8 C9 -0.1(7)
C7 C8 C9 C4 0.4(7)
C7 C8 C9 C10 -178.4(5)
C5 C4 C9 C8 0.0(7)
C3 C4 C9 C8 -179.0(4)
C5 C4 C9 C10 179.0(4)
C3 C4 C9 C10 0.0(5)
C8 C9 C10 C11 -8.1(10)
C4 C9 C10 C11 173.0(6)
C8 C9 C10 C2 178.2(5)
C4 C9 C10 C2 -0.7(5)
C3 C2 C10 C11 -174.9(4)
C1 C2 C10 C11 2.3(5)
C3 C2 C10 C9 1.1(5)
C1 C2 C10 C9 178.3(4)
C9 C10 C11 C12 0.5(12)
C2 C10 C11 C12 174.1(6)
C9 C10 C11 C19 -175.2(6)
C2 C10 C11 C19 -1.6(5)
C10 C11 C12 C13 3.2(10)
C19 C11 C12 C13 178.9(5)
C10 C11 C12 C17 -174.3(6)
C19 C11 C12 C17 1.4(5)
C17 C12 C13 C14 1.7(7)
C11 C12 C13 C14 -175.4(5)
C12 C13 C14 C15 -0.4(7)
C13 C14 C15 C16 -0.4(8)
C14 C15 C16 C17 0.0(8)
C15 C16 C17 C12 1.3(7)
C15 C16 C17 C18 177.8(5)
C13 C12 C17 C16 -2.2(7)
C11 C12 C17 C16 175.6(4)
C13 C12 C17 C18 -179.4(4)
C11 C12 C17 C18 -1.6(5)
C16 C17 C18 C19 -175.6(5)
C12 C17 C18 C19 1.1(5)
C16 C17 C18 Si2 5.7(8)
C12 C17 C18 Si2 -177.5(4)
C17 C18 C19 C11 -0.2(5)
Si2 C18 C19 C11 178.4(4)
C17 C18 C19 C1 174.3(6)
Si2 C18 C19 C1 -7.1(9)
C10 C11 C19 C18 176.5(4)
C12 C11 C19 C18 -0.7(5)
C10 C11 C19 C1 0.2(5)
C12 C11 C19 C1 -177.0(4)
O1 C1 C19 C18 5.7(10)
C2 C1 C19 C18 -173.5(6)
O1 C1 C19 C11 -179.7(5)
C2 C1 C19 C11 1.1(5)
C23 C22 Si1 C20 -174.7(3)
C25 C22 Si1 C20 -53.9(4)
C24 C22 Si1 C20 66.5(4)
C23 C22 Si1 C21 67.8(4)
C25 C22 Si1 C21 -171.4(3)
C24 C22 Si1 C21 -51.0(4)
C23 C22 Si1 C3 -52.7(4)
C25 C22 Si1 C3 68.1(4)
C24 C22 Si1 C3 -171.5(3)
C2 C3 Si1 C20 41.2(5)
C4 C3 Si1 C20 -145.9(4)
C2 C3 Si1 C21 160.7(4)
C4 C3 Si1 C21 -26.4(5)
C2 C3 Si1 C22 -80.8(4)
C4 C3 Si1 C22 92.0(4)
C30 C28 Si2 C26 59.2(5)
C29 C28 Si2 C26 -178.2(4)
C31 C28 Si2 C26 -60.4(5)
C30 C28 Si2 C27 177.6(4)
C29 C28 Si2 C27 -59.9(5)
C31 C28 Si2 C27 57.9(5)
C30 C28 Si2 C18 -61.3(4)
C29 C28 Si2 C18 61.3(4)
C31 C28 Si2 C18 179.1(4)
C19 C18 Si2 C26 -33.7(5)
C17 C18 Si2 C26 144.7(4)
C19 C18 Si2 C28 87.3(5)
C17 C18 Si2 C28 -94.3(5)
C19 C18 Si2 C27 -151.2(5)
C17 C18 Si2 C27 27.2(5)
